data_9006146
loop_
_publ_author_name
'Salviulo, G.'
'Princivalle, F.'
'Demarchi, G.'
'Fabro, C.'

_publ_section_title
;
 Effects of Ca-Mg substitution in C2/c pyroxene structure on
 natural clinopyroxenes from spinel peridotite nodules (Pico Cabugi, Brazil)
 Sample: PC138
;
_journal_name_full 'Physics and Chemistry of Minerals'
_journal_page_first 213
_journal_page_last 219
_journal_volume 19
_journal_year 1992
_chemical_compound_source 'sample from Pico Cabugi, Brazil'
_chemical_formula_sum 'Al0.207 Ca0.694 Cr0.046 Fe0.123 Mg0.997 Mn0.003 Na0.052 O6 Si1.892 Ti0.002'
_chemical_name_mineral Diopside
_space_group_IT_number 15
_symmetry_space_group_name_Hall '-C 2yc'
_symmetry_space_group_name_H-M 'C 1 2/c 1'
_cell_angle_alpha 90
_cell_angle_beta 106.62
_cell_angle_gamma 90
_cell_length_a 9.709
_cell_length_b 8.875
_cell_length_c 5.263
_cell_formula_units_Z 4
_cell_volume 434.553
_database_code_amcsd 0007728
_exptl_crystal_density_diffrn 3.324
_cod_original_formula_sum 'Ca.694 Na.052 Mg.997 Fe.123 Mn.003 Al.207 Ti.002 Cr.046 Si1.892 O6'
_cod_database_code 9006146

loop_
_space_group_symop_operation_xyz
x,y,z
1/2+x,1/2+y,z
x,-y,1/2+z
1/2+x,1/2-y,1/2+z
-x,y,1/2-z
1/2-x,1/2+y,1/2-z
-x,-y,-z
1/2-x,1/2-y,-z

loop_
_atom_site_label
_atom_site_fract_x
_atom_site_fract_y
_atom_site_fract_z
_atom_site_occupancy
_atom_site_U_iso_or_equiv
CaM2 0.00000 0.29620 0.25000 0.69400 0.01684
NaM2 0.00000 0.29620 0.25000 0.05200 0.01684
MgM2 0.00000 0.29620 0.25000 0.18500 0.01684
FeM2 0.00000 0.29620 0.25000 0.06600 0.01684
MnM2 0.00000 0.29620 0.25000 0.00300 0.01684
FeM2* 0.00000 0.21630 0.25000 0.01600 0.01824
MgM1 0.00000 0.90710 0.25000 0.81200 0.01102
FeM1 0.00000 0.90710 0.25000 0.04100 0.01102
AlM1 0.00000 0.90710 0.25000 0.09900 0.01102
TiM1 0.00000 0.90710 0.25000 0.00200 0.01102
CrM1 0.00000 0.90710 0.25000 0.04600 0.01102
SiT 0.28890 0.09270 0.23400 0.94600 0.01165
AlT 0.28890 0.09270 0.23400 0.05400 0.01165
O1 0.11540 0.08720 0.14110 1.00000 0.01343
O2 0.36410 0.25100 0.32660 1.00000 0.01786
O3 0.35150 0.01900 -0.00140 1.00000 0.01621

loop_
_cod_related_entry_id
_cod_related_entry_database
_cod_related_entry_code
1 AMCSD 0007728
